data_4035544
loop_
_publ_author_name
'Li, Huaqiang'
'Sun, Weiguang'
'Deng, Mengyi'
'Zhou, Qun'
'Wang, Jianping'
'Liu, Junjun'
'Chen, Chunmei'
'Qi, Changxing'
'Luo, Zengwei'
'Xue, Yongbo'
'Zhu, Hucheng'
'Zhang, Yonghui'

_publ_section_title
;
 Asperversiamides, Linearly Fused Prenylated Indole Alkaloids from the
 Marine-Derived Fungus Aspergillus versicolor.
;
_journal_issue 15
_journal_name_full 'The Journal of organic chemistry'
_journal_page_first 8483
_journal_page_last 8492
_journal_paper_doi 10.1021/acs.joc.8b01087
_journal_volume 83
_journal_year 2018
_chemical_formula_moiety 'C26 H29 N3 O3'
_chemical_formula_sum 'C26 H29 N3 O3'
_chemical_formula_weight 431.52
_space_group_crystal_system tetragonal
_space_group_IT_number 96
_space_group_name_Hall 'P 4nw 2abw'
_space_group_name_H-M_alt 'P 43 21 2'
_atom_sites_solution_hydrogens geom
_atom_sites_solution_primary dual
_audit_creation_date 2017-12-26
_audit_creation_method
;
Olex2 1.2
(compiled 2017.08.10 svn.r3458 for OlexSys, GUI svn.r5381)
;
_cell_angle_alpha 90
_cell_angle_beta 90
_cell_angle_gamma 90
_cell_formula_units_Z 8
_cell_length_a 11.02750(10)
_cell_length_b 11.02750(10)
_cell_length_c 38.1512(5)
_cell_measurement_reflns_used 16794
_cell_measurement_temperature 100.00(10)
_cell_measurement_theta_max 73.6330
_cell_measurement_theta_min 4.1060
_cell_volume 4639.41(9)
_computing_cell_refinement 'CrysAlisPro 1.171.38.43f (Rigaku OD, 2015)'
_computing_data_collection 'CrysAlisPro 1.171.38.43f (Rigaku OD, 2015)'
_computing_data_reduction 'CrysAlisPro 1.171.38.43f (Rigaku OD, 2015)'
_computing_molecular_graphics 'Olex2 (Dolomanov et al., 2009)'
_computing_publication_material 'Olex2 (Dolomanov et al., 2009)'
_computing_structure_refinement 'ShelXL (Sheldrick, 2015)'
_computing_structure_solution 'ShelXT (Sheldrick, 2015)'
_diffrn_ambient_environment N~2~
_diffrn_ambient_temperature 100.00(10)
_diffrn_detector 'CCD plate'
_diffrn_detector_area_resol_mean 5.2684
_diffrn_detector_type AtlasS2
_diffrn_measured_fraction_theta_full 1.000
_diffrn_measured_fraction_theta_max 0.996
_diffrn_measurement_details
;
List of Runs (angles in degrees, time in seconds):

  # Type    Start    End  Width  t~exp~   \w     \q     \k     \f   Frames
--------------------------------------------------------------------------
  1  \w    -66.00  33.00   1.00    1.00    --  -40.98  38.00 -60.00   99
  2  \w   -113.00 -13.00   1.00    1.00    --  -40.98 -57.00 -30.00  100
  3  \w     16.00 115.00   1.00    1.00    --   40.98  38.00 -90.00   99
  4  \w     23.00  97.00   1.00    1.00    --   40.98-125.00   0.00   74
  5  \w     35.00 133.00   1.00    2.89    --  107.58 -45.00 -90.00   98
  6  \w     78.00 178.00   1.00    2.89    --  107.58  61.00 -60.00  100
  7  \w     78.00 178.00   1.00    2.89    --  107.58  61.00 -90.00  100
  8  \w     35.00 133.00   1.00    2.89    --  107.58 -45.00 150.00   98
  9  \w     94.00 178.00   1.00    2.89    --  107.58 125.00-180.00   84
 10  \w     82.00 178.00   1.00    2.89    --  107.58  45.00   0.00   96
 11  \w   -113.00 -13.00   1.00    1.00    --  -40.98 -57.00  60.00  100
 12  \w     13.00 108.00   1.00    1.00    --   40.98  57.00 150.00   95
;
_diffrn_measurement_device 'four-circle diffractometer'
_diffrn_measurement_device_type 'SuperNova, Dual, Cu at zero, AtlasS2'
_diffrn_measurement_method '\w scans'
_diffrn_orient_matrix_type 'CrysAlisPro convention (1999,Acta A55,543-557)'
_diffrn_orient_matrix_UB_11 0.1086196000
_diffrn_orient_matrix_UB_12 -0.0878865000
_diffrn_orient_matrix_UB_13 0.0001657000
_diffrn_orient_matrix_UB_21 -0.0343985000
_diffrn_orient_matrix_UB_22 -0.0416353000
_diffrn_orient_matrix_UB_23 0.0372421000
_diffrn_orient_matrix_UB_31 -0.0808270000
_diffrn_orient_matrix_UB_32 -0.1002842000
_diffrn_orient_matrix_UB_33 -0.0156261000
_diffrn_radiation_monochromator mirror
_diffrn_radiation_probe x-ray
_diffrn_radiation_type CuK\a
_diffrn_radiation_wavelength 1.54184
_diffrn_reflns_av_R_equivalents 0.0622
_diffrn_reflns_av_unetI/netI 0.0316
_diffrn_reflns_Laue_measured_fraction_full 1.000
_diffrn_reflns_Laue_measured_fraction_max 0.996
_diffrn_reflns_limit_h_max 9
_diffrn_reflns_limit_h_min -13
_diffrn_reflns_limit_k_max 11
_diffrn_reflns_limit_k_min -13
_diffrn_reflns_limit_l_max 47
_diffrn_reflns_limit_l_min -47
_diffrn_reflns_number 29747
_diffrn_reflns_point_group_measured_fraction_full 1.000
_diffrn_reflns_point_group_measured_fraction_max 0.991
_diffrn_reflns_theta_full 67.684
_diffrn_reflns_theta_max 74.001
_diffrn_reflns_theta_min 4.173
_diffrn_source 'micro-focus sealed X-ray tube'
_diffrn_source_type 'SuperNova (Cu) X-ray Source'
_exptl_absorpt_coefficient_mu 0.653
_exptl_absorpt_correction_T_max 1.00000
_exptl_absorpt_correction_T_min 0.13518
_exptl_absorpt_correction_type multi-scan
_exptl_absorpt_process_details
;
CrysAlisPro 1.171.38.43f (Rigaku Oxford Diffraction, 2015)
Empirical absorption correction using spherical harmonics,
 implemented in SCALE3 ABSPACK scaling algorithm.
;
_exptl_crystal_density_diffrn 1.236
_exptl_crystal_F_000 1840
_refine_diff_density_max 0.335
_refine_diff_density_min -0.222
_refine_diff_density_rms 0.045
_refine_ls_abs_structure_details
;
 Flack x determined using 1760 quotients [(I+)-(I-)]/[(I+)+(I-)]
 (Parsons, Flack and Wagner, Acta Cryst. B69 (2013) 249-259).
;
_refine_ls_abs_structure_Flack -0.09(11)
_refine_ls_extinction_method none
_refine_ls_goodness_of_fit_ref 1.054
_refine_ls_hydrogen_treatment constr
_refine_ls_matrix_type full
_refine_ls_number_parameters 293
_refine_ls_number_reflns 4674
_refine_ls_number_restraints 0
_refine_ls_restrained_S_all 1.054
_refine_ls_R_factor_all 0.0435
_refine_ls_R_factor_gt 0.0420
_refine_ls_shift/su_max 0.001
_refine_ls_shift/su_mean 0.000
_refine_ls_structure_factor_coef Fsqd
_refine_ls_weighting_details 'w=1/[\s^2^(Fo^2^)+(0.0551P)^2^+2.1974P] where P=(Fo^2^+2Fc^2^)/3'
_refine_ls_weighting_scheme calc
_refine_ls_wR_factor_gt 0.1071
_refine_ls_wR_factor_ref 0.1083
_reflns_Friedel_coverage 0.669
_reflns_Friedel_fraction_full 1.000
_reflns_Friedel_fraction_max 0.983
_reflns_number_gt 4534
_reflns_number_total 4674
_reflns_threshold_expression 'I > 2\s(I)'
_cod_data_source_file jo8b01087_si_003.cif
_cod_data_source_block 30_3_2_2
_cod_original_cell_volume 4639.41(10)
_cod_database_code 4035544
_shelx_shelxl_version_number 2017/1
_shelx_space_group_comment
;
The symmetry employed for this shelxl refinement is uniquely defined
by the following loop, which should always be used as a source of
symmetry information in preference to the above space-group names.
They are only intended as comments.
;
_reflns_odcompleteness_completeness 99.96
_reflns_odcompleteness_iscentric 1
_reflns_odcompleteness_theta 66.97
_olex2_refinement_description
;
1. Fixed Uiso
 At 1.2 times of:
  All C(H) groups, All C(H,H) groups, All N(H) groups
 At 1.5 times of:
  All C(H,H,H) groups
2.a Ternary CH refined with riding coordinates:
 C21(H21)
2.b Secondary CH2 refined with riding coordinates:
 C10(H10A,H10B), C20(H20A,H20B), C14(H14A,H14B), C16(H16A,H16B), C15(H15A,H15B)
2.c Aromatic/amide H refined with riding coordinates:
 N1(H1), N19(H19), C4(H4), C7(H7), C26(H26), C25(H25)
2.d Idealised Me refined as rotating group:
 C24(H24A,H24B,H24C), C23(H23A,H23B,H23C), C28(H28A,H28B,H28C), C29(H29A,H29B,
 H29C)
;
_olex2_date_sample_data_collection 2017-12-25
_olex2_submission_special_instructions 'No special instructions were received'
_oxdiff_exptl_absorpt_empirical_details
;
Empirical correction (ABSPACK) includes:
- Absorption correction using spherical harmonics
- Frame scaling
- Detector area scaling
;
_oxdiff_exptl_absorpt_empirical_full_max 5.570
_oxdiff_exptl_absorpt_empirical_full_min 0.514

loop_
_space_group_symop_operation_xyz
'x, y, z'
'-x, -y, z+1/2'
'-y+1/2, x+1/2, z+3/4'
'y+1/2, -x+1/2, z+1/4'
'-x+1/2, y+1/2, -z+3/4'
'x+1/2, -y+1/2, -z+1/4'
'y, x, -z'
'-y, -x, -z+1/2'

loop_
_atom_site_label
_atom_site_type_symbol
_atom_site_fract_x
_atom_site_fract_y
_atom_site_fract_z
_atom_site_U_iso_or_equiv
_atom_site_adp_type
_atom_site_occupancy
_atom_site_site_symmetry_order
_atom_site_calc_flag
_atom_site_refinement_flags_posn
O1 O 0.72842(15) 0.86446(15) 0.31115(4) 0.0160(3) Uani 1 1 d .
O3 O 0.05429(16) 0.71642(17) 0.53824(4) 0.0207(4) Uani 1 1 d .
O2 O 0.15534(17) 0.91756(16) 0.42621(4) 0.0220(4) Uani 1 1 d .
N1 N 0.39855(18) 0.63815(18) 0.36566(5) 0.0155(4) Uani 1 1 d .
H1 H 0.377950 0.586430 0.349877 0.019 Uiso 1 1 calc R
N19 N 0.20459(18) 0.74868(18) 0.49782(5) 0.0156(4) Uani 1 1 d .
H19 H 0.258653 0.770971 0.512729 0.019 Uiso 1 1 calc R
N13 N 0.02603(19) 0.77953(19) 0.45060(5) 0.0173(4) Uani 1 1 d .
C5 C 0.6619(2) 0.9035(2) 0.37056(6) 0.0159(5) Uani 1 1 d .
C6 C 0.6536(2) 0.8348(2) 0.33920(6) 0.0144(4) Uani 1 1 d .
C4 C 0.5811(2) 0.8803(2) 0.39786(6) 0.0144(5) Uani 1 1 d .
H4 H 0.585506 0.925054 0.418480 0.017 Uiso 1 1 calc R
C18 C 0.0912(2) 0.7176(2) 0.50814(6) 0.0157(5) Uani 1 1 d .
C8 C 0.4897(2) 0.7216(2) 0.36262(6) 0.0143(4) Uani 1 1 d .
C7 C 0.5701(2) 0.7433(2) 0.33483(6) 0.0157(4) Uani 1 1 d .
H7 H 0.567003 0.697832 0.314316 0.019 Uiso 1 1 calc R
C3 C 0.3993(2) 0.7422(2) 0.41624(6) 0.0147(5) Uani 1 1 d .
C22 C 0.2330(2) 0.5809(2) 0.40887(6) 0.0167(5) Uani 1 1 d .
C9 C 0.4940(2) 0.7899(2) 0.39417(5) 0.0142(5) Uani 1 1 d .
C2 C 0.3445(2) 0.6505(2) 0.39843(6) 0.0144(5) Uani 1 1 d .
C27 C 0.8510(2) 0.9004(2) 0.32068(6) 0.0176(5) Uani 1 1 d .
C12 C 0.1354(2) 0.8241(2) 0.44310(6) 0.0161(5) Uani 1 1 d .
C10 C 0.3608(2) 0.7855(2) 0.45201(5) 0.0157(5) Uani 1 1 d .
H10A H 0.364158 0.873305 0.452880 0.019 Uiso 1 1 calc R
H10B H 0.415848 0.753814 0.469609 0.019 Uiso 1 1 calc R
C26 C 0.8465(2) 0.9950(2) 0.34925(6) 0.0182(5) Uani 1 1 d .
H26 H 0.906335 1.054244 0.350428 0.022 Uiso 1 1 calc R
C24 C 0.1296(2) 0.6197(2) 0.38433(6) 0.0200(5) Uani 1 1 d .
H24A H 0.116701 0.705478 0.386458 0.030 Uiso 1 1 calc GR
H24B H 0.056739 0.577395 0.390635 0.030 Uiso 1 1 calc GR
H24C H 0.150829 0.600500 0.360565 0.030 Uiso 1 1 calc GR
C21 C 0.2112(2) 0.6082(2) 0.44840(6) 0.0151(4) Uani 1 1 d .
H21 H 0.270329 0.559473 0.461415 0.018 Uiso 1 1 calc R
C25 C 0.7571(2) 0.9941(2) 0.37286(6) 0.0175(5) Uani 1 1 d .
H25 H 0.755745 1.051360 0.390737 0.021 Uiso 1 1 calc R
C20 C 0.0848(2) 0.5679(2) 0.46128(6) 0.0187(5) Uani 1 1 d .
H20A H 0.039053 0.533200 0.442014 0.022 Uiso 1 1 calc R
H20B H 0.093117 0.506684 0.479392 0.022 Uiso 1 1 calc R
C11 C 0.2317(2) 0.7427(2) 0.45984(5) 0.0158(5) Uani 1 1 d .
C23 C 0.2510(2) 0.4431(2) 0.40562(6) 0.0199(5) Uani 1 1 d .
H23A H 0.267145 0.422667 0.381612 0.030 Uiso 1 1 calc GR
H23B H 0.178831 0.402220 0.413265 0.030 Uiso 1 1 calc GR
H23C H 0.318154 0.418476 0.419947 0.030 Uiso 1 1 calc GR
C28 C 0.9065(2) 0.9536(2) 0.28746(6) 0.0210(5) Uani 1 1 d .
H28A H 0.911957 0.891659 0.269850 0.031 Uiso 1 1 calc GR
H28B H 0.986078 0.984103 0.292554 0.031 Uiso 1 1 calc GR
H28C H 0.856297 1.018535 0.279055 0.031 Uiso 1 1 calc GR
C17 C 0.0183(2) 0.6788(2) 0.47590(6) 0.0167(5) Uani 1 1 d .
C14 C -0.0932(2) 0.8249(3) 0.43981(6) 0.0235(6) Uani 1 1 d .
H14A H -0.094551 0.845511 0.415102 0.028 Uiso 1 1 calc R
H14B H -0.117293 0.894996 0.453483 0.028 Uiso 1 1 calc R
C29 C 0.9208(2) 0.7887(2) 0.33291(6) 0.0223(5) Uani 1 1 d .
H29A H 0.881684 0.754879 0.353159 0.033 Uiso 1 1 calc GR
H29B H 1.002302 0.811394 0.338802 0.033 Uiso 1 1 calc GR
H29C H 0.922224 0.729501 0.314463 0.033 Uiso 1 1 calc GR
C16 C -0.1179(2) 0.6617(2) 0.48123(6) 0.0220(5) Uani 1 1 d .
H16A H -0.145910 0.704816 0.501866 0.026 Uiso 1 1 calc R
H16B H -0.138349 0.576515 0.483560 0.026 Uiso 1 1 calc R
C15 C -0.1731(2) 0.7159(3) 0.44759(7) 0.0257(6) Uani 1 1 d .
H15A H -0.170575 0.657866 0.428498 0.031 Uiso 1 1 calc R
H15B H -0.256549 0.740524 0.451411 0.031 Uiso 1 1 calc R

loop_
_atom_site_aniso_label
_atom_site_aniso_U_11
_atom_site_aniso_U_22
_atom_site_aniso_U_33
_atom_site_aniso_U_23
_atom_site_aniso_U_13
_atom_site_aniso_U_12
O1 0.0130(8) 0.0201(8) 0.0149(7) -0.0002(6) 0.0011(6) -0.0038(7)
O3 0.0213(9) 0.0244(9) 0.0165(7) 0.0014(7) 0.0040(6) 0.0009(7)
O2 0.0284(10) 0.0168(8) 0.0207(8) 0.0053(7) 0.0029(7) 0.0040(7)
N1 0.0169(10) 0.0147(10) 0.0147(9) -0.0025(7) -0.0006(7) -0.0011(8)
N19 0.0128(9) 0.0206(10) 0.0135(8) -0.0011(7) -0.0007(7) 0.0002(8)
N13 0.0179(10) 0.0169(10) 0.0170(9) 0.0009(8) 0.0009(8) 0.0031(8)
C5 0.0170(11) 0.0144(11) 0.0162(10) 0.0003(8) -0.0016(9) -0.0001(10)
C6 0.0120(11) 0.0160(11) 0.0152(10) 0.0021(8) 0.0002(8) 0.0011(9)
C4 0.0150(11) 0.0143(11) 0.0141(10) -0.0016(8) -0.0022(8) 0.0011(9)
C18 0.0175(11) 0.0113(11) 0.0183(10) -0.0007(8) 0.0005(9) 0.0022(9)
C8 0.0135(11) 0.0130(11) 0.0165(9) 0.0008(8) -0.0010(8) 0.0019(9)
C7 0.0166(11) 0.0167(11) 0.0137(9) -0.0025(8) -0.0003(8) 0.0003(9)
C3 0.0151(11) 0.0150(11) 0.0140(9) 0.0004(8) -0.0010(8) 0.0007(9)
C22 0.0161(12) 0.0183(11) 0.0158(10) -0.0029(8) 0.0002(9) -0.0025(9)
C9 0.0140(11) 0.0141(11) 0.0145(10) 0.0007(8) -0.0014(8) 0.0019(9)
C2 0.0151(11) 0.0135(11) 0.0145(10) 0.0003(8) 0.0007(8) 0.0014(9)
C27 0.0152(12) 0.0210(12) 0.0167(10) -0.0002(9) -0.0015(9) -0.0030(10)
C12 0.0216(12) 0.0139(11) 0.0129(10) -0.0021(8) 0.0010(9) 0.0020(9)
C10 0.0175(11) 0.0143(11) 0.0154(10) -0.0010(8) 0.0000(8) -0.0025(9)
C26 0.0177(12) 0.0179(12) 0.0190(10) 0.0012(9) -0.0023(9) -0.0071(10)
C24 0.0162(11) 0.0264(13) 0.0174(10) -0.0027(9) -0.0005(9) -0.0003(10)
C21 0.0138(11) 0.0152(11) 0.0162(10) 0.0002(8) -0.0004(8) 0.0012(9)
C25 0.0205(12) 0.0164(11) 0.0155(9) -0.0007(8) -0.0021(8) -0.0029(10)
C20 0.0198(12) 0.0156(12) 0.0206(11) 0.0002(9) 0.0022(9) -0.0002(10)
C11 0.0196(12) 0.0157(11) 0.0120(10) 0.0008(8) 0.0005(8) -0.0012(9)
C23 0.0194(12) 0.0190(12) 0.0213(11) -0.0037(9) 0.0031(9) -0.0021(10)
C28 0.0162(12) 0.0268(13) 0.0200(11) 0.0016(10) 0.0023(9) -0.0045(10)
C17 0.0167(11) 0.0165(12) 0.0169(10) 0.0003(9) 0.0013(9) -0.0009(9)
C14 0.0193(12) 0.0323(15) 0.0189(11) 0.0005(10) -0.0029(9) 0.0064(11)
C29 0.0180(12) 0.0223(13) 0.0264(12) 0.0007(10) -0.0019(10) -0.0002(10)
C16 0.0192(12) 0.0238(13) 0.0229(11) -0.0031(10) 0.0044(9) 0.0007(10)
C15 0.0189(12) 0.0345(15) 0.0239(11) -0.0076(11) -0.0003(10) 0.0045(11)

loop_
_atom_type_symbol
_atom_type_description
_atom_type_scat_dispersion_real
_atom_type_scat_dispersion_imag
_atom_type_scat_source
C C 0.0181 0.0091 'International Tables Vol C Tables 4.2.6.8 and 6.1.1.4'
H H 0.0000 0.0000 'International Tables Vol C Tables 4.2.6.8 and 6.1.1.4'
N N 0.0311 0.0180 'International Tables Vol C Tables 4.2.6.8 and 6.1.1.4'
O O 0.0492 0.0322 'International Tables Vol C Tables 4.2.6.8 and 6.1.1.4'

loop_
_geom_angle_atom_site_label_1
_geom_angle_atom_site_label_2
_geom_angle_atom_site_label_3
_geom_angle
C6 O1 C27 115.03(16)
C8 N1 H1 125.5
C8 N1 C2 109.00(19)
C2 N1 H1 125.5
C18 N19 H19 121.3
C18 N19 C11 117.37(19)
C11 N19 H19 121.3
C12 N13 C17 118.06(19)
C12 N13 C14 128.7(2)
C14 N13 C17 112.9(2)
C6 C5 C25 117.7(2)
C4 C5 C6 119.4(2)
C4 C5 C25 122.9(2)
O1 C6 C5 119.0(2)
C7 C6 O1 118.47(19)
C7 C6 C5 122.5(2)
C5 C4 H4 120.1
C9 C4 C5 119.8(2)
C9 C4 H4 120.1
O3 C18 N19 125.8(2)
O3 C18 C17 125.4(2)
N19 C18 C17 108.78(18)
N1 C8 C7 130.1(2)
N1 C8 C9 108.0(2)
C7 C8 C9 121.9(2)
C6 C7 C8 117.2(2)
C6 C7 H7 121.4
C8 C7 H7 121.4
C9 C3 C10 128.2(2)
C2 C3 C9 107.56(19)
C2 C3 C10 124.2(2)
C2 C22 C24 107.65(19)
C2 C22 C21 106.54(19)
C2 C22 C23 112.2(2)
C24 C22 C21 114.93(19)
C24 C22 C23 108.8(2)
C23 C22 C21 106.81(19)
C4 C9 C8 119.2(2)
C4 C9 C3 134.6(2)
C8 C9 C3 106.1(2)
N1 C2 C22 122.6(2)
C3 C2 N1 109.3(2)
C3 C2 C22 127.7(2)
O1 C27 C26 109.77(19)
O1 C27 C28 105.65(18)
O1 C27 C29 108.96(19)
C26 C27 C28 110.4(2)
C26 C27 C29 110.71(19)
C28 C27 C29 111.3(2)
O2 C12 N13 125.5(2)
O2 C12 C11 125.7(2)
N13 C12 C11 108.82(19)
C3 C10 H10A 109.7
C3 C10 H10B 109.7
C3 C10 C11 109.98(18)
H10A C10 H10B 108.2
C11 C10 H10A 109.7
C11 C10 H10B 109.7
C27 C26 H26 119.8
C25 C26 C27 120.4(2)
C25 C26 H26 119.8
C22 C24 H24A 109.5
C22 C24 H24B 109.5
C22 C24 H24C 109.5
H24A C24 H24B 109.5
H24A C24 H24C 109.5
H24B C24 H24C 109.5
C22 C21 H21 106.4
C22 C21 C11 115.56(18)
C20 C21 C22 113.13(19)
C20 C21 H21 106.4
C20 C21 C11 108.38(18)
C11 C21 H21 106.4
C5 C25 H25 120.1
C26 C25 C5 119.9(2)
C26 C25 H25 120.1
C21 C20 H20A 110.0
C21 C20 H20B 110.0
H20A C20 H20B 108.4
C17 C20 C21 108.56(19)
C17 C20 H20A 110.0
C17 C20 H20B 110.0
N19 C11 C12 104.00(18)
N19 C11 C10 111.46(18)
N19 C11 C21 106.61(18)
C12 C11 C21 109.83(18)
C10 C11 C12 112.60(19)
C10 C11 C21 111.90(19)
C22 C23 H23A 109.5
C22 C23 H23B 109.5
C22 C23 H23C 109.5
H23A C23 H23B 109.5
H23A C23 H23C 109.5
H23B C23 H23C 109.5
C27 C28 H28A 109.5
C27 C28 H28B 109.5
C27 C28 H28C 109.5
H28A C28 H28B 109.5
H28A C28 H28C 109.5
H28B C28 H28C 109.5
N13 C17 C18 106.58(19)
N13 C17 C20 109.63(18)
N13 C17 C16 103.73(19)
C18 C17 C20 105.32(19)
C16 C17 C18 116.37(19)
C16 C17 C20 114.9(2)
N13 C14 H14A 111.5
N13 C14 H14B 111.5
N13 C14 C15 101.3(2)
H14A C14 H14B 109.3
C15 C14 H14A 111.5
C15 C14 H14B 111.5
C27 C29 H29A 109.5
C27 C29 H29B 109.5
C27 C29 H29C 109.5
H29A C29 H29B 109.5
H29A C29 H29C 109.5
H29B C29 H29C 109.5
C17 C16 H16A 111.1
C17 C16 H16B 111.1
C17 C16 C15 103.3(2)
H16A C16 H16B 109.1
C15 C16 H16A 111.1
C15 C16 H16B 111.1
C14 C15 C16 103.9(2)
C14 C15 H15A 111.0
C14 C15 H15B 111.0
C16 C15 H15A 111.0
C16 C15 H15B 111.0
H15A C15 H15B 109.0

loop_
_geom_bond_atom_site_label_1
_geom_bond_atom_site_label_2
_geom_bond_distance
O1 C6 1.391(3)
O1 C27 1.455(3)
O3 C18 1.219(3)
O2 C12 1.235(3)
N1 H1 0.8600
N1 C8 1.368(3)
N1 C2 1.392(3)
N19 H19 0.8600
N19 C18 1.355(3)
N19 C11 1.481(3)
N13 C12 1.333(3)
N13 C17 1.474(3)
N13 C14 1.466(3)
C5 C6 1.419(3)
C5 C4 1.394(3)
C5 C25 1.451(3)
C6 C7 1.376(3)
C4 H4 0.9300
C4 C9 1.392(3)
C18 C17 1.531(3)
C8 C7 1.402(3)
C8 C9 1.421(3)
C7 H7 0.9300
C3 C9 1.441(3)
C3 C2 1.360(3)
C3 C10 1.507(3)
C22 C2 1.503(3)
C22 C24 1.536(3)
C22 C21 1.557(3)
C22 C23 1.537(3)
C27 C26 1.509(3)
C27 C28 1.525(3)
C27 C29 1.526(4)
C12 C11 1.530(3)
C10 H10A 0.9700
C10 H10B 0.9700
C10 C11 1.529(3)
C26 H26 0.9300
C26 C25 1.336(3)
C24 H24A 0.9600
C24 H24B 0.9600
C24 H24C 0.9600
C21 H21 0.9800
C21 C20 1.543(3)
C21 C11 1.564(3)
C25 H25 0.9300
C20 H20A 0.9700
C20 H20B 0.9700
C20 C17 1.532(3)
C23 H23A 0.9600
C23 H23B 0.9600
C23 H23C 0.9600
C28 H28A 0.9600
C28 H28B 0.9600
C28 H28C 0.9600
C17 C16 1.528(3)
C14 H14A 0.9700
C14 H14B 0.9700
C14 C15 1.519(4)
C29 H29A 0.9600
C29 H29B 0.9600
C29 H29C 0.9600
C16 H16A 0.9700
C16 H16B 0.9700
C16 C15 1.541(4)
C15 H15A 0.9700
C15 H15B 0.9700

loop_
_smtbx_masks_void_nr
_smtbx_masks_void_average_x
_smtbx_masks_void_average_y
_smtbx_masks_void_average_z
_smtbx_masks_void_volume
_smtbx_masks_void_count_electrons
1 -0.203 -0.203 0.000 181.5 30.2
2 0.203 0.203 0.500 181.5 30.2
3 -0.297 0.297 0.750 181.5 30.2
4 0.297 0.703 0.250 181.5 30.2
